data_4069662
loop_
_publ_author_name
'Do, Youngshil'
'Ko, Soo-Byung'
'Hwang, In-Chul'
'Lee, Kyung-Eun'
'Lee, Soon W.'
'Park, Jaiwook'

_publ_section_title
;
 Formation of an Iodide-Bridged Diruthenium Complex from
 [(\h5-Ph4C4COH)(CO)2RuI] and [(Ph4C4CO)(CO)2Ru]2: An Efficient Catalyst
 for Alcohol Oxidation with Ag2O
;
_journal_issue 15
_journal_name_full Organometallics
_journal_page_first 4624
_journal_paper_doi 10.1021/om9003434
_journal_volume 28
_journal_year 2009
_chemical_formula_sum 'C44 H37 Cl4 I O6 Ru2'
_chemical_formula_weight 1132.58
_chemical_name_systematic
; 
 ? 
;
_space_group_IT_number 14
_symmetry_space_group_name_Hall '-P 2ybc'
_symmetry_space_group_name_H-M 'P 1 21/c 1'
_atom_sites_solution_hydrogens geom
_atom_sites_solution_primary direct
_atom_sites_solution_secondary difmap
_audit_creation_method SHELXL-97
_cell_angle_alpha 90.00
_cell_angle_beta 104.437(15)
_cell_angle_gamma 90.00
_cell_formula_units_Z 4
_cell_length_a 16.104(14)
_cell_length_b 16.875(15)
_cell_length_c 17.228(15)
_cell_measurement_temperature 243(2)
_cell_volume 4534(7)
_computing_structure_refinement 'SHELXL-97 (Sheldrick, 1997)'
_computing_structure_solution 'SHELXS-97 (Sheldrick, 1990)'
_diffrn_ambient_temperature 243(2)
_diffrn_measured_fraction_theta_full 0.989
_diffrn_measured_fraction_theta_max 0.989
_diffrn_radiation_monochromator graphite
_diffrn_radiation_source 'fine-focus sealed tube'
_diffrn_radiation_type MoK\a
_diffrn_radiation_wavelength 0.71073
_diffrn_reflns_av_R_equivalents 0.0345
_diffrn_reflns_av_sigmaI/netI 0.0443
_diffrn_reflns_limit_h_max 20
_diffrn_reflns_limit_h_min -20
_diffrn_reflns_limit_k_max 14
_diffrn_reflns_limit_k_min -20
_diffrn_reflns_limit_l_max 21
_diffrn_reflns_limit_l_min -21
_diffrn_reflns_number 26009
_diffrn_reflns_theta_full 26.46
_diffrn_reflns_theta_max 26.46
_diffrn_reflns_theta_min 1.31
_exptl_absorpt_coefficient_mu 1.627
_exptl_crystal_density_diffrn 1.659
_exptl_crystal_density_method 'not measured'
_exptl_crystal_F_000 2232
_refine_diff_density_max 2.065
_refine_diff_density_min -1.130
_refine_diff_density_rms 0.198
_refine_ls_extinction_method none
_refine_ls_goodness_of_fit_ref 1.015
_refine_ls_hydrogen_treatment mixed
_refine_ls_matrix_type full
_refine_ls_number_parameters 519
_refine_ls_number_reflns 9255
_refine_ls_number_restraints 0
_refine_ls_restrained_S_all 1.015
_refine_ls_R_factor_all 0.0584
_refine_ls_R_factor_gt 0.0456
_refine_ls_shift/su_max 6.637
_refine_ls_shift/su_mean 0.150
_refine_ls_structure_factor_coef Fsqd
_refine_ls_weighting_details 'calc w=1/[\s^2^(Fo^2^)+(0.0916P)^2^+0.0000P] where P=(Fo^2^+2Fc^2^)/3'
_refine_ls_weighting_scheme calc
_refine_ls_wR_factor_gt 0.1327
_refine_ls_wR_factor_ref 0.1450
_reflns_number_gt 7004
_reflns_number_total 9255
_reflns_threshold_expression >2sigma(I)
_cod_data_source_file om9003434_si_002.cif
_cod_data_source_block sad
_cod_database_code 4069662

loop_
_symmetry_equiv_pos_as_xyz
'x, y, z'
'-x, y+1/2, -z+1/2'
'-x, -y, -z'
'x, -y-1/2, z-1/2'

loop_
_atom_site_label
_atom_site_type_symbol
_atom_site_fract_x
_atom_site_fract_y
_atom_site_fract_z
_atom_site_U_iso_or_equiv
_atom_site_adp_type
_atom_site_occupancy
_atom_site_symmetry_multiplicity
_atom_site_calc_flag
_atom_site_refinement_flags
Ru1 Ru 0.27510(2) -0.12384(2) 0.00407(2) 0.03416(12) Uani 1 1 d .
Ru2 Ru 0.25443(2) 0.14765(2) 0.04497(2) 0.03380(13) Uani 1 1 d .
I I 0.17675(2) 0.00928(2) -0.00997(2) 0.05614(14) Uani 1 1 d .
O1 O 0.0600(2) -0.1532(2) -0.0432(2) 0.0455(9) Uani 1 1 d .
O2 O 0.4118(3) -0.0620(3) 0.1460(2) 0.0650(12) Uani 1 1 d .
O3 O 0.3855(3) -0.0714(3) -0.1058(3) 0.0808(14) Uani 1 1 d .
O4 O 0.0446(2) 0.1688(2) -0.03910(19) 0.0456(9) Uani 1 1 d .
H4 H 0.0189 0.1575 -0.0044 0.068 Uiso 1 1 calc R
O5 O 0.4203(3) 0.1041(3) 0.0027(3) 0.0822(15) Uani 1 1 d .
O6 O 0.3240(3) 0.0845(3) 0.2136(2) 0.0855(15) Uani 1 1 d .
C1 C 0.1350(3) -0.1847(3) -0.0254(3) 0.0359(10) Uani 1 1 d .
C2 C 0.1850(3) -0.2022(3) -0.0829(3) 0.0379(11) Uani 1 1 d .
C3 C 0.2597(3) -0.2453(3) -0.0420(3) 0.0351(10) Uani 1 1 d .
C4 C 0.2611(3) -0.2462(3) 0.0423(3) 0.0344(10) Uani 1 1 d .
C5 C 0.1887(3) -0.2035(3) 0.0534(3) 0.0375(11) Uani 1 1 d .
C6 C 0.3167(3) -0.2912(3) -0.0810(3) 0.0360(11) Uani 1 1 d .
C7 C 0.2804(4) -0.3441(3) -0.1416(3) 0.0435(12) Uani 1 1 d .
H7 H 0.2205 -0.3495 -0.1578 0.052 Uiso 1 1 calc R
C8 C 0.3319(4) -0.3893(3) -0.1787(3) 0.0510(14) Uani 1 1 d .
H8 H 0.3069 -0.4248 -0.2199 0.061 Uiso 1 1 calc R
C9 C 0.4198(4) -0.3818(3) -0.1546(3) 0.0528(15) Uani 1 1 d .
H9 H 0.4547 -0.4123 -0.1793 0.063 Uiso 1 1 calc R
C10 C 0.4568(4) -0.3294(4) -0.0939(3) 0.0495(13) Uani 1 1 d .
H10 H 0.5167 -0.3244 -0.0770 0.059 Uiso 1 1 calc R
C11 C 0.4042(3) -0.2843(3) -0.0585(3) 0.0421(12) Uani 1 1 d .
H11 H 0.4293 -0.2481 -0.0180 0.051 Uiso 1 1 calc R
C12 C 0.3186(3) -0.2969(3) 0.1042(3) 0.0331(10) Uani 1 1 d .
C13 C 0.3261(3) -0.3777(3) 0.0892(3) 0.0426(12) Uani 1 1 d .
H13 H 0.2969 -0.3986 0.0393 0.051 Uiso 1 1 calc R
C14 C 0.3751(4) -0.4270(3) 0.1455(3) 0.0498(13) Uani 1 1 d .
H14 H 0.3795 -0.4810 0.1336 0.060 Uiso 1 1 calc R
C15 C 0.4184(3) -0.3979(3) 0.2199(3) 0.0480(13) Uani 1 1 d .
H15 H 0.4515 -0.4319 0.2588 0.058 Uiso 1 1 calc R
C16 C 0.4121(4) -0.3191(3) 0.2358(3) 0.0471(13) Uani 1 1 d .
H16 H 0.4416 -0.2988 0.2859 0.056 Uiso 1 1 calc R
C17 C 0.3621(3) -0.2683(3) 0.1784(3) 0.0420(12) Uani 1 1 d .
H17 H 0.3582 -0.2143 0.1905 0.050 Uiso 1 1 calc R
C18 C 0.1605(4) -0.1946(4) 0.1303(3) 0.0511(14) Uani 1 1 d .
H18A H 0.1070 -0.2227 0.1256 0.077 Uiso 1 1 calc R
H18B H 0.1524 -0.1389 0.1402 0.077 Uiso 1 1 calc R
H18C H 0.2041 -0.2164 0.1745 0.077 Uiso 1 1 calc R
C19 C 0.1527(4) -0.1882(4) -0.1710(3) 0.0528(15) Uani 1 1 d .
H19A H 0.1997 -0.1935 -0.1965 0.079 Uiso 1 1 calc R
H19B H 0.1288 -0.1353 -0.1801 0.079 Uiso 1 1 calc R
H19C H 0.1087 -0.2269 -0.1934 0.079 Uiso 1 1 calc R
C20 C 0.3590(3) -0.0860(3) 0.0938(3) 0.0430(12) Uani 1 1 d .
C21 C 0.3434(4) -0.0889(3) -0.0637(3) 0.0492(13) Uani 1 1 d .
C22 C 0.1175(3) 0.2038(3) -0.0052(3) 0.0363(11) Uani 1 1 d .
C23 C 0.1772(3) 0.2263(3) -0.0516(3) 0.0369(11) Uani 1 1 d .
C24 C 0.2442(3) 0.2709(3) -0.0006(3) 0.0347(10) Uani 1 1 d .
C25 C 0.2310(3) 0.2687(3) 0.0791(3) 0.0330(10) Uani 1 1 d .
C26 C 0.1530(3) 0.2249(3) 0.0756(3) 0.0374(11) Uani 1 1 d .
C27 C 0.3084(3) 0.3195(3) -0.0279(2) 0.0356(10) Uani 1 1 d .
C28 C 0.3564(3) 0.2897(3) -0.0781(3) 0.0439(12) Uani 1 1 d .
H28 H 0.3517 0.2360 -0.0929 0.053 Uiso 1 1 calc R
C29 C 0.4116(4) 0.3392(3) -0.1068(3) 0.0490(13) Uani 1 1 d .
H29 H 0.4431 0.3185 -0.1413 0.059 Uiso 1 1 calc R
C30 C 0.4205(4) 0.4174(3) -0.0854(3) 0.0533(14) Uani 1 1 d .
H30 H 0.4591 0.4499 -0.1037 0.064 Uiso 1 1 calc R
C31 C 0.3724(3) 0.4479(3) -0.0368(3) 0.0474(13) Uani 1 1 d .
H31 H 0.3774 0.5019 -0.0232 0.057 Uiso 1 1 calc R
C32 C 0.3171(3) 0.4010(3) -0.0078(3) 0.0448(12) Uani 1 1 d .
H32 H 0.2849 0.4230 0.0255 0.054 Uiso 1 1 calc R
C33 C 0.2796(3) 0.3134(3) 0.1510(2) 0.0352(10) Uani 1 1 d .
C34 C 0.3648(3) 0.2969(3) 0.1878(3) 0.0440(12) Uani 1 1 d .
H34 H 0.3938 0.2563 0.1679 0.053 Uiso 1 1 calc R
C35 C 0.4074(4) 0.3411(4) 0.2548(3) 0.0544(15) Uani 1 1 d .
H35 H 0.4653 0.3304 0.2794 0.065 Uiso 1 1 calc R
C36 C 0.3653(4) 0.3999(4) 0.2847(3) 0.0534(15) Uani 1 1 d .
H36 H 0.3944 0.4289 0.3300 0.064 Uiso 1 1 calc R
C37 C 0.2810(4) 0.4168(4) 0.2492(3) 0.0588(16) Uani 1 1 d .
H37 H 0.2524 0.4570 0.2700 0.071 Uiso 1 1 calc R
C38 C 0.2375(4) 0.3736(3) 0.1815(3) 0.0489(13) Uani 1 1 d .
H38 H 0.1800 0.3854 0.1566 0.059 Uiso 1 1 calc R
C39 C 0.1131(3) 0.2130(4) 0.1454(3) 0.0501(14) Uani 1 1 d .
H39A H 0.0803 0.2597 0.1519 0.075 Uiso 1 1 calc R
H39B H 0.1579 0.2043 0.1940 0.075 Uiso 1 1 calc R
H39C H 0.0753 0.1673 0.1353 0.075 Uiso 1 1 calc R
C40 C 0.3578(4) 0.1191(4) 0.0169(3) 0.0516(14) Uani 1 1 d .
C41 C 0.2987(4) 0.1057(3) 0.1491(3) 0.0519(14) Uani 1 1 d .
C42 C 0.1566(4) 0.2199(4) -0.1428(3) 0.0514(14) Uani 1 1 d .
H42A H 0.1020 0.2454 -0.1659 0.077 Uiso 1 1 calc R
H42B H 0.1533 0.1645 -0.1582 0.077 Uiso 1 1 calc R
H42C H 0.2013 0.2458 -0.1622 0.077 Uiso 1 1 calc R
C1S C 0.0228(8) 0.5143(7) 0.6974(9) 0.156(5) Uani 1 1 d .
H1S1 H 0.0214 0.5493 0.6517 0.187 Uiso 1 1 calc R
H1S2 H -0.0089 0.4660 0.6768 0.187 Uiso 1 1 calc R
Cl1S Cl -0.0237(5) 0.5573(5) 0.7577(3) 0.410(6) Uani 1 1 d .
Cl2S Cl 0.1262(2) 0.49007(19) 0.7411(3) 0.1650(14) Uani 1 1 d .
Cl3S Cl -0.0186(8) 0.6125(5) 0.0415(10) 0.590(11) Uani 1 1 d .
Cl4S Cl 0.1080(6) 0.5783(5) 0.0830(11) 0.630(16) Uani 1 1 d .
C2S C 0.0564(14) 0.6162(8) -0.0299(7) 0.209(9) Uani 1 1 d .
H2S1 H 0.0738 0.6686 -0.0447 0.251 Uiso 1 1 calc R
H2S2 H 0.0473 0.5768 -0.0729 0.251 Uiso 1 1 calc R

loop_
_atom_site_aniso_label
_atom_site_aniso_U_11
_atom_site_aniso_U_22
_atom_site_aniso_U_33
_atom_site_aniso_U_23
_atom_site_aniso_U_13
_atom_site_aniso_U_12
Ru1 0.0357(2) 0.0325(2) 0.0334(2) -0.00063(16) 0.00693(16) 0.00177(16)
Ru2 0.0343(2) 0.0333(2) 0.0320(2) -0.00173(16) 0.00495(16) -0.00088(16)
I 0.0414(2) 0.0339(2) 0.0817(3) -0.01163(18) -0.00619(18) 0.00328(15)
O1 0.0313(18) 0.055(2) 0.049(2) -0.0020(17) 0.0075(15) 0.0024(16)
O2 0.059(3) 0.065(3) 0.056(2) 0.002(2) -0.015(2) -0.009(2)
O3 0.115(4) 0.065(3) 0.080(3) 0.006(3) 0.058(3) -0.007(3)
O4 0.0338(19) 0.059(2) 0.0432(19) -0.0106(18) 0.0077(15) -0.0049(17)
O5 0.055(3) 0.098(4) 0.102(4) 0.009(3) 0.036(3) 0.023(3)
O6 0.125(4) 0.076(3) 0.044(2) 0.015(2) -0.001(3) 0.010(3)
C1 0.035(3) 0.033(3) 0.039(2) -0.004(2) 0.008(2) -0.003(2)
C2 0.039(3) 0.038(3) 0.034(2) -0.005(2) 0.005(2) 0.001(2)
C3 0.039(3) 0.035(3) 0.032(2) -0.003(2) 0.0081(19) -0.006(2)
C4 0.035(2) 0.034(3) 0.034(2) -0.004(2) 0.0078(19) -0.005(2)
C5 0.036(3) 0.038(3) 0.041(3) -0.006(2) 0.013(2) -0.004(2)
C6 0.045(3) 0.033(3) 0.032(2) 0.006(2) 0.012(2) 0.006(2)
C7 0.049(3) 0.038(3) 0.043(3) -0.003(2) 0.010(2) 0.002(2)
C8 0.071(4) 0.049(3) 0.037(3) -0.003(2) 0.020(3) 0.010(3)
C9 0.073(4) 0.045(3) 0.049(3) 0.012(3) 0.030(3) 0.024(3)
C10 0.049(3) 0.057(4) 0.046(3) 0.012(3) 0.018(2) 0.011(3)
C11 0.047(3) 0.046(3) 0.034(2) 0.003(2) 0.010(2) 0.004(2)
C12 0.038(3) 0.031(3) 0.032(2) -0.0013(19) 0.0131(19) -0.005(2)
C13 0.058(3) 0.037(3) 0.033(2) -0.002(2) 0.013(2) -0.003(2)
C14 0.070(4) 0.035(3) 0.048(3) 0.001(2) 0.023(3) 0.003(3)
C15 0.054(3) 0.052(4) 0.040(3) 0.012(3) 0.014(2) 0.005(3)
C16 0.058(3) 0.043(3) 0.036(3) 0.005(2) 0.004(2) -0.002(3)
C17 0.050(3) 0.035(3) 0.040(3) -0.003(2) 0.011(2) -0.003(2)
C18 0.054(3) 0.062(4) 0.040(3) -0.005(3) 0.016(2) 0.004(3)
C19 0.052(3) 0.065(4) 0.035(3) -0.003(3) -0.002(2) 0.016(3)
C20 0.046(3) 0.038(3) 0.045(3) 0.009(2) 0.011(2) 0.003(2)
C21 0.067(4) 0.035(3) 0.050(3) 0.001(2) 0.022(3) -0.003(3)
C22 0.031(2) 0.037(3) 0.039(2) -0.003(2) 0.0059(19) 0.001(2)
C23 0.040(3) 0.040(3) 0.030(2) -0.001(2) 0.0058(19) 0.004(2)
C24 0.035(2) 0.033(3) 0.035(2) 0.002(2) 0.0062(19) 0.002(2)
C25 0.032(2) 0.037(3) 0.031(2) -0.002(2) 0.0087(18) 0.002(2)
C26 0.038(3) 0.039(3) 0.035(2) -0.001(2) 0.009(2) 0.001(2)
C27 0.043(3) 0.036(3) 0.027(2) 0.002(2) 0.0087(19) -0.001(2)
C28 0.056(3) 0.039(3) 0.039(3) -0.007(2) 0.017(2) -0.005(2)
C29 0.061(4) 0.047(3) 0.047(3) 0.000(3) 0.029(3) 0.003(3)
C30 0.066(4) 0.047(4) 0.053(3) 0.012(3) 0.026(3) -0.006(3)
C31 0.058(3) 0.036(3) 0.052(3) 0.004(2) 0.019(3) 0.002(2)
C32 0.060(3) 0.037(3) 0.041(3) -0.002(2) 0.019(2) 0.002(2)
C33 0.044(3) 0.034(3) 0.028(2) -0.0027(19) 0.0093(19) -0.005(2)
C34 0.043(3) 0.047(3) 0.041(3) -0.008(2) 0.009(2) -0.009(2)
C35 0.053(3) 0.060(4) 0.043(3) -0.003(3) -0.003(2) -0.016(3)
C36 0.069(4) 0.054(4) 0.034(3) -0.008(3) 0.006(3) -0.022(3)
C37 0.076(4) 0.053(4) 0.052(3) -0.020(3) 0.025(3) -0.011(3)
C38 0.049(3) 0.048(3) 0.051(3) -0.009(3) 0.014(2) -0.002(3)
C39 0.049(3) 0.064(4) 0.041(3) -0.010(3) 0.019(2) -0.016(3)
C40 0.047(3) 0.052(4) 0.055(3) 0.005(3) 0.012(3) 0.007(3)
C41 0.062(4) 0.040(3) 0.050(3) -0.003(3) 0.007(3) 0.000(3)
C42 0.059(3) 0.065(4) 0.029(2) -0.003(2) 0.010(2) -0.001(3)
C1S 0.129(10) 0.160(12) 0.190(11) 0.005(10) 0.059(9) -0.042(8)
Cl1S 0.494(10) 0.574(12) 0.221(5) 0.193(6) 0.201(6) 0.445(10)
Cl2S 0.106(2) 0.143(3) 0.240(4) -0.057(3) 0.031(2) -0.0096(18)
Cl3S 0.63(2) 0.226(8) 0.84(3) 0.022(13) 0.06(2) 0.246(11)
Cl4S 0.282(11) 0.235(10) 1.31(5) 0.101(16) 0.073(18) -0.032(8)
C2S 0.35(2) 0.094(9) 0.126(9) 0.036(7) -0.055(11) -0.118(12)

loop_
_atom_type_symbol
_atom_type_description
_atom_type_scat_dispersion_real
_atom_type_scat_dispersion_imag
_atom_type_scat_source
C C 0.0033 0.0016 'International Tables Vol C Tables 4.2.6.8 and 6.1.1.4'
H H 0.0000 0.0000 'International Tables Vol C Tables 4.2.6.8 and 6.1.1.4'
O O 0.0106 0.0060 'International Tables Vol C Tables 4.2.6.8 and 6.1.1.4'
Cl Cl 0.1484 0.1585 'International Tables Vol C Tables 4.2.6.8 and 6.1.1.4'
Ru Ru -1.2594 0.8363 'International Tables Vol C Tables 4.2.6.8 and 6.1.1.4'
I I -0.4742 1.8119 'International Tables Vol C Tables 4.2.6.8 and 6.1.1.4'

loop_
_geom_angle_atom_site_label_1
_geom_angle_atom_site_label_2
_geom_angle_atom_site_label_3
_geom_angle
C21 Ru1 C20 89.6(2)
C21 Ru1 C3 95.7(2)
C20 Ru1 C3 127.3(2)
C21 Ru1 C4 126.8(2)
C20 Ru1 C4 100.2(2)
C3 Ru1 C4 38.54(17)
C21 Ru1 C2 98.7(2)
C20 Ru1 C2 163.2(2)
C3 Ru1 C2 37.70(17)
C4 Ru1 C2 63.12(17)
C21 Ru1 C5 158.7(2)
C20 Ru1 C5 106.0(2)
C3 Ru1 C5 63.42(17)
C4 Ru1 C5 37.33(17)
C2 Ru1 C5 62.71(18)
C21 Ru1 C1 131.4(2)
C20 Ru1 C1 138.97(19)
C3 Ru1 C1 60.66(17)
C4 Ru1 C1 60.18(17)
C2 Ru1 C1 36.16(16)
C5 Ru1 C1 36.06(16)
C21 Ru1 I 95.90(18)
C20 Ru1 I 94.30(16)
C3 Ru1 I 136.78(13)
C4 Ru1 I 134.50(13)
C2 Ru1 I 99.32(14)
C5 Ru1 I 97.22(14)
C1 Ru1 I 80.79(13)
C41 Ru2 C40 90.0(2)
C41 Ru2 C25 98.3(2)
C40 Ru2 C25 121.7(2)
C41 Ru2 C24 131.6(2)
C40 Ru2 C24 98.0(2)
C25 Ru2 C24 38.23(17)
C41 Ru2 C23 158.4(2)
C40 Ru2 C23 108.6(2)
C25 Ru2 C23 62.97(17)
C24 Ru2 C23 37.23(17)
C41 Ru2 C26 96.8(2)
C40 Ru2 C26 159.2(2)
C25 Ru2 C26 37.96(17)
C24 Ru2 C26 62.93(18)
C23 Ru2 C26 62.04(17)
C41 Ru2 C22 126.4(2)
C40 Ru2 C22 143.5(2)
C25 Ru2 C22 60.91(16)
C24 Ru2 C22 60.81(17)
C23 Ru2 C22 36.53(17)
C26 Ru2 C22 35.55(16)
C41 Ru2 I 92.34(17)
C40 Ru2 I 92.85(19)
C25 Ru2 I 143.62(12)
C24 Ru2 I 134.36(12)
C23 Ru2 I 97.39(14)
C26 Ru2 I 106.41(14)
C22 Ru2 I 84.84(13)
Ru2 I Ru1 118.21(6)
C22 O4 H4 109.4
O1 C1 C5 128.3(4)
O1 C1 C2 124.6(4)
C5 C1 C2 106.9(4)
O1 C1 Ru1 130.3(3)
C5 C1 Ru1 65.7(3)
C2 C1 Ru1 65.3(3)
C3 C2 C1 107.9(4)
C3 C2 C19 128.1(4)
C1 C2 C19 123.2(4)
C3 C2 Ru1 69.2(3)
C1 C2 Ru1 78.5(3)
C19 C2 Ru1 126.1(4)
C2 C3 C4 107.5(4)
C2 C3 C6 125.5(4)
C4 C3 C6 126.3(4)
C2 C3 Ru1 73.0(3)
C4 C3 Ru1 70.9(3)
C6 C3 Ru1 128.7(3)
C5 C4 C3 108.8(4)
C5 C4 C12 125.2(4)
C3 C4 C12 125.0(4)
C5 C4 Ru1 73.4(3)
C3 C4 Ru1 70.5(3)
C12 C4 Ru1 131.3(3)
C4 C5 C1 107.5(4)
C4 C5 C18 127.1(5)
C1 C5 C18 124.0(4)
C4 C5 Ru1 69.3(3)
C1 C5 Ru1 78.3(3)
C18 C5 Ru1 128.4(4)
C11 C6 C7 118.6(5)
C11 C6 C3 122.4(4)
C7 C6 C3 119.0(4)
C6 C7 C8 120.7(5)
C6 C7 H7 119.7
C8 C7 H7 119.6
C9 C8 C7 119.7(5)
C9 C8 H8 120.1
C7 C8 H8 120.2
C8 C9 C10 120.2(5)
C8 C9 H9 119.9
C10 C9 H9 119.9
C9 C10 C11 119.1(5)
C9 C10 H10 120.4
C11 C10 H10 120.5
C6 C11 C10 121.7(5)
C6 C11 H11 119.3
C10 C11 H11 119.0
C17 C12 C13 117.6(4)
C17 C12 C4 122.7(4)
C13 C12 C4 119.6(4)
C14 C13 C12 121.5(5)
C14 C13 H13 119.2
C12 C13 H13 119.2
C13 C14 C15 120.5(5)
C13 C14 H14 119.8
C15 C14 H14 119.7
C16 C15 C14 118.9(5)
C16 C15 H15 120.5
C14 C15 H15 120.6
C15 C16 C17 120.9(5)
C15 C16 H16 119.6
C17 C16 H16 119.5
C12 C17 C16 120.5(5)
C12 C17 H17 119.7
C16 C17 H17 119.7
C5 C18 H18A 109.5
C5 C18 H18B 109.4
H18A C18 H18B 109.5
C5 C18 H18C 109.5
H18A C18 H18C 109.5
H18B C18 H18C 109.5
C2 C19 H19A 109.5
C2 C19 H19B 109.5
H19A C19 H19B 109.5
C2 C19 H19C 109.4
H19A C19 H19C 109.5
H19B C19 H19C 109.5
O2 C20 Ru1 177.1(5)
O3 C21 Ru1 176.6(5)
O4 C22 C26 130.5(4)
O4 C22 C23 121.0(4)
C26 C22 C23 108.4(4)
O4 C22 Ru2 129.3(4)
C26 C22 Ru2 68.2(3)
C23 C22 Ru2 67.5(3)
C24 C23 C22 107.7(4)
C24 C23 C42 127.5(5)
C22 C23 C42 123.1(4)
C24 C23 Ru2 70.2(3)
C22 C23 Ru2 76.0(3)
C42 C23 Ru2 131.2(4)
C23 C24 C25 107.8(4)
C23 C24 C27 125.2(4)
C25 C24 C27 126.5(4)
C23 C24 Ru2 72.6(3)
C25 C24 Ru2 69.8(3)
C27 C24 Ru2 129.4(3)
C24 C25 C26 107.8(4)
C24 C25 C33 127.3(4)
C26 C25 C33 124.3(4)
C24 C25 Ru2 72.0(3)
C26 C25 Ru2 73.6(3)
C33 C25 Ru2 127.2(3)
C22 C26 C25 107.8(4)
C22 C26 C39 127.0(4)
C25 C26 C39 124.9(4)
C22 C26 Ru2 76.3(3)
C25 C26 Ru2 68.5(3)
C39 C26 Ru2 125.9(4)
C28 C27 C32 117.9(4)
C28 C27 C24 122.4(5)
C32 C27 C24 119.5(4)
C27 C28 C29 120.3(5)
C27 C28 H28 119.8
C29 C28 H28 119.9
C30 C29 C28 121.0(5)
C30 C29 H29 119.6
C28 C29 H29 119.5
C29 C30 C31 119.2(5)
C29 C30 H30 120.4
C31 C30 H30 120.4
C30 C31 C32 121.3(5)
C30 C31 H31 119.4
C32 C31 H31 119.3
C31 C32 C27 120.2(5)
C31 C32 H32 119.9
C27 C32 H32 119.9
C34 C33 C38 119.4(4)
C34 C33 C25 122.1(4)
C38 C33 C25 118.5(4)
C33 C34 C35 119.6(5)
C33 C34 H34 120.2
C35 C34 H34 120.2
C36 C35 C34 120.5(5)
C36 C35 H35 119.8
C34 C35 H35 119.7
C35 C36 C37 120.5(5)
C35 C36 H36 119.7
C37 C36 H36 119.8
C36 C37 C38 119.7(5)
C36 C37 H37 120.1
C38 C37 H37 120.2
C33 C38 C37 120.2(5)
C33 C38 H38 119.9
C37 C38 H38 119.9
C26 C39 H39A 109.4
C26 C39 H39B 109.5
H39A C39 H39B 109.5
C26 C39 H39C 109.5
H39A C39 H39C 109.5
H39B C39 H39C 109.5
O5 C40 Ru2 177.3(6)
O6 C41 Ru2 176.0(5)
C23 C42 H42A 109.5
C23 C42 H42B 109.4
H42A C42 H42B 109.5
C23 C42 H42C 109.5
H42A C42 H42C 109.5
H42B C42 H42C 109.5
Cl1S C1S Cl2S 112.8(9)
Cl1S C1S H1S1 109.0
Cl2S C1S H1S1 109.1
Cl1S C1S H1S2 109.1
Cl2S C1S H1S2 108.9
H1S1 C1S H1S2 107.8
Cl3S C2S Cl4S 63.1(7)
Cl3S C2S H2S1 117.3
Cl4S C2S H2S1 117.9
Cl3S C2S H2S2 117.1
Cl4S C2S H2S2 117.8
H2S1 C2S H2S2 114.3

loop_
_geom_bond_atom_site_label_1
_geom_bond_atom_site_label_2
_geom_bond_distance
Ru1 C21 1.886(6)
Ru1 C20 1.892(6)
Ru1 C3 2.190(5)
Ru1 C4 2.195(5)
Ru1 C2 2.240(5)
Ru1 C5 2.248(5)
Ru1 C1 2.415(5)
Ru1 I 2.7245(19)
Ru2 C41 1.895(6)
Ru2 C40 1.907(6)
Ru2 C25 2.185(5)
Ru2 C24 2.214(5)
Ru2 C23 2.246(5)
Ru2 C26 2.253(5)
Ru2 C22 2.358(5)
Ru2 I 2.7062(19)
O1 C1 1.284(6)
O2 C20 1.147(6)
O3 C21 1.150(6)
O4 C22 1.314(5)
O4 H4 0.8300
O5 C40 1.122(7)
O6 C41 1.141(6)
C1 C5 1.452(7)
C1 C2 1.454(6)
C2 C3 1.432(7)
C2 C19 1.494(7)
C3 C4 1.447(6)
C3 C6 1.484(7)
C4 C5 1.423(7)
C4 C12 1.495(6)
C5 C18 1.510(7)
C6 C11 1.370(7)
C6 C7 1.386(7)
C7 C8 1.394(7)
C7 H7 0.9400
C8 C9 1.377(8)
C8 H8 0.9400
C9 C10 1.384(8)
C9 H9 0.9400
C10 C11 1.388(7)
C10 H10 0.9400
C11 H11 0.9400
C12 C17 1.384(6)
C12 C13 1.398(7)
C13 C14 1.369(7)
C13 H13 0.9400
C14 C15 1.387(7)
C14 H14 0.9400
C15 C16 1.367(8)
C15 H15 0.9400
C16 C17 1.401(7)
C16 H16 0.9400
C17 H17 0.9400
C18 H18A 0.9700
C18 H18B 0.9700
C18 H18C 0.9700
C19 H19A 0.9700
C19 H19B 0.9700
C19 H19C 0.9700
C22 C26 1.411(7)
C22 C23 1.447(7)
C23 C24 1.424(6)
C23 C42 1.527(6)
C24 C25 1.441(6)
C24 C27 1.486(7)
C25 C26 1.445(7)
C25 C33 1.494(6)
C26 C39 1.514(6)
C27 C28 1.390(7)
C27 C32 1.416(7)
C28 C29 1.397(7)
C28 H28 0.9400
C29 C30 1.368(8)
C29 H29 0.9400
C30 C31 1.374(8)
C30 H30 0.9400
C31 C32 1.376(7)
C31 H31 0.9400
C32 H32 0.9400
C33 C34 1.390(7)
C33 C38 1.395(7)
C34 C35 1.402(7)
C34 H34 0.9400
C35 C36 1.374(8)
C35 H35 0.9400
C36 C37 1.373(8)
C36 H36 0.9400
C37 C38 1.405(7)
C37 H37 0.9400
C38 H38 0.9400
C39 H39A 0.9700
C39 H39B 0.9700
C39 H39C 0.9700
C42 H42A 0.9700
C42 H42B 0.9700
C42 H42C 0.9700
C1S Cl1S 1.600(13)
C1S Cl2S 1.697(13)
C1S H1S1 0.9800
C1S H1S2 0.9800
Cl3S C2S 1.93(2)
Cl4S C2S 2.019(19)
C2S H2S1 0.9800
C2S H2S2 0.9800

loop_
_geom_torsion_atom_site_label_1
_geom_torsion_atom_site_label_2
_geom_torsion_atom_site_label_3
_geom_torsion_atom_site_label_4
_geom_torsion
C41 Ru2 I Ru1 -56.65(18)
C40 Ru2 I Ru1 33.49(17)
C25 Ru2 I Ru1 -164.00(19)
C24 Ru2 I Ru1 137.66(17)
C23 Ru2 I Ru1 142.63(12)
C26 Ru2 I Ru1 -154.41(13)
C22 Ru2 I Ru1 177.01(11)
C21 Ru1 I Ru2 -63.44(18)
C20 Ru1 I Ru2 26.58(15)
C3 Ru1 I Ru2 -168.27(17)
C4 Ru1 I Ru2 135.48(17)
C2 Ru1 I Ru2 -163.27(13)
C5 Ru1 I Ru2 133.32(13)
C1 Ru1 I Ru2 165.54(11)
C21 Ru1 C1 O1 -85.3(5)
C20 Ru1 C1 O1 90.5(5)
C3 Ru1 C1 O1 -155.2(5)
C4 Ru1 C1 O1 160.2(5)
C2 Ru1 C1 O1 -115.5(5)
C5 Ru1 C1 O1 120.5(5)
I Ru1 C1 O1 4.5(4)
C21 Ru1 C1 C5 154.2(3)
C20 Ru1 C1 C5 -30.1(4)
C3 Ru1 C1 C5 84.3(3)
C4 Ru1 C1 C5 39.7(3)
C2 Ru1 C1 C5 124.0(4)
I Ru1 C1 C5 -116.0(3)
C21 Ru1 C1 C2 30.2(4)
C20 Ru1 C1 C2 -154.1(3)
C3 Ru1 C1 C2 -39.7(3)
C4 Ru1 C1 C2 -84.3(3)
C5 Ru1 C1 C2 -124.0(4)
I Ru1 C1 C2 120.0(3)
O1 C1 C2 C3 -173.2(4)
C5 C1 C2 C3 11.4(5)
Ru1 C1 C2 C3 63.5(3)
O1 C1 C2 C19 -2.6(8)
C5 C1 C2 C19 -178.1(5)
Ru1 C1 C2 C19 -125.9(5)
O1 C1 C2 Ru1 123.3(5)
C5 C1 C2 Ru1 -52.2(3)
C21 Ru1 C2 C3 88.1(3)
C20 Ru1 C2 C3 -30.6(8)
C4 Ru1 C2 C3 -38.9(3)
C5 Ru1 C2 C3 -81.0(3)
C1 Ru1 C2 C3 -114.4(4)
I Ru1 C2 C3 -174.4(2)
C21 Ru1 C2 C1 -157.5(3)
C20 Ru1 C2 C1 83.8(7)
C3 Ru1 C2 C1 114.4(4)
C4 Ru1 C2 C1 75.4(3)
C5 Ru1 C2 C1 33.3(3)
I Ru1 C2 C1 -60.0(3)
C21 Ru1 C2 C19 -34.6(5)
C20 Ru1 C2 C19 -153.3(6)
C3 Ru1 C2 C19 -122.7(5)
C4 Ru1 C2 C19 -161.6(5)
C5 Ru1 C2 C19 156.3(5)
C1 Ru1 C2 C19 123.0(6)
I Ru1 C2 C19 62.9(4)
C1 C2 C3 C4 -6.7(5)
C19 C2 C3 C4 -176.7(5)
Ru1 C2 C3 C4 63.0(3)
C1 C2 C3 C6 164.4(5)
C19 C2 C3 C6 -5.6(8)
Ru1 C2 C3 C6 -125.9(5)
C1 C2 C3 Ru1 -69.7(3)
C19 C2 C3 Ru1 120.3(6)
C21 Ru1 C3 C2 -96.8(3)
C20 Ru1 C3 C2 169.4(3)
C4 Ru1 C3 C2 115.9(4)
C5 Ru1 C3 C2 79.0(3)
C1 Ru1 C3 C2 38.1(3)
I Ru1 C3 C2 8.1(3)
C21 Ru1 C3 C4 147.2(3)
C20 Ru1 C3 C4 53.4(4)
C2 Ru1 C3 C4 -115.9(4)
C5 Ru1 C3 C4 -37.0(3)
C1 Ru1 C3 C4 -77.9(3)
I Ru1 C3 C4 -107.9(3)
C21 Ru1 C3 C6 25.4(4)
C20 Ru1 C3 C6 -68.4(5)
C4 Ru1 C3 C6 -121.8(5)
C2 Ru1 C3 C6 122.3(5)
C5 Ru1 C3 C6 -158.7(5)
C1 Ru1 C3 C6 160.3(5)
I Ru1 C3 C6 130.3(3)
C2 C3 C4 C5 -0.6(5)
C6 C3 C4 C5 -171.6(5)
Ru1 C3 C4 C5 63.8(3)
C2 C3 C4 C12 168.2(4)
C6 C3 C4 C12 -2.8(8)
Ru1 C3 C4 C12 -127.4(4)
C2 C3 C4 Ru1 -64.4(3)
C6 C3 C4 Ru1 124.6(5)
C21 Ru1 C4 C5 -159.8(3)
C20 Ru1 C4 C5 103.0(3)
C3 Ru1 C4 C5 -117.5(4)
C2 Ru1 C4 C5 -79.5(3)
C1 Ru1 C4 C5 -38.3(3)
I Ru1 C4 C5 -3.5(3)
C21 Ru1 C4 C3 -42.3(4)
C20 Ru1 C4 C3 -139.5(3)
C2 Ru1 C4 C3 38.1(3)
C5 Ru1 C4 C3 117.5(4)
C1 Ru1 C4 C3 79.2(3)
I Ru1 C4 C3 114.0(2)
C21 Ru1 C4 C12 77.6(5)
C20 Ru1 C4 C12 -19.6(4)
C3 Ru1 C4 C12 119.9(5)
C2 Ru1 C4 C12 157.9(5)
C5 Ru1 C4 C12 -122.6(5)
C1 Ru1 C4 C12 -160.9(5)
I Ru1 C4 C12 -126.1(4)
C3 C4 C5 C1 7.7(5)
C12 C4 C5 C1 -161.1(4)
Ru1 C4 C5 C1 69.7(3)
C3 C4 C5 C18 174.8(5)
C12 C4 C5 C18 6.0(8)
Ru1 C4 C5 C18 -123.2(5)
C3 C4 C5 Ru1 -62.0(3)
C12 C4 C5 Ru1 129.2(5)
O1 C1 C5 C4 173.1(5)
C2 C1 C5 C4 -11.7(5)
Ru1 C1 C5 C4 -63.6(3)
O1 C1 C5 C18 5.5(8)
C2 C1 C5 C18 -179.3(5)
Ru1 C1 C5 C18 128.7(5)
O1 C1 C5 Ru1 -123.3(5)
C2 C1 C5 Ru1 52.0(3)
C21 Ru1 C5 C4 49.7(7)
C20 Ru1 C5 C4 -85.9(3)
C3 Ru1 C5 C4 38.2(3)
C2 Ru1 C5 C4 80.7(3)
C1 Ru1 C5 C4 114.1(4)
I Ru1 C5 C4 177.4(2)
C21 Ru1 C5 C1 -64.3(7)
C20 Ru1 C5 C1 160.0(3)
C3 Ru1 C5 C1 -75.9(3)
C4 Ru1 C5 C1 -114.1(4)
C2 Ru1 C5 C1 -33.4(3)
I Ru1 C5 C1 63.4(3)
C21 Ru1 C5 C18 171.4(6)
C20 Ru1 C5 C18 35.7(5)
C3 Ru1 C5 C18 159.8(5)
C4 Ru1 C5 C18 121.6(6)
C2 Ru1 C5 C18 -157.7(5)
C1 Ru1 C5 C18 -124.3(6)
I Ru1 C5 C18 -60.9(5)
C2 C3 C6 C11 132.4(5)
C4 C3 C6 C11 -58.2(7)
Ru1 C3 C6 C11 35.9(6)
C2 C3 C6 C7 -48.7(7)
C4 C3 C6 C7 120.7(5)
Ru1 C3 C6 C7 -145.2(4)
C11 C6 C7 C8 0.1(7)
C3 C6 C7 C8 -178.8(5)
C6 C7 C8 C9 0.4(8)
C7 C8 C9 C10 -0.1(8)
C8 C9 C10 C11 -0.6(8)
C7 C6 C11 C10 -0.9(7)
C3 C6 C11 C10 178.0(5)
C9 C10 C11 C6 1.1(8)
C5 C4 C12 C17 -57.4(7)
C3 C4 C12 C17 135.6(5)
Ru1 C4 C12 C17 41.4(6)
C5 C4 C12 C13 119.1(5)
C3 C4 C12 C13 -47.9(7)
Ru1 C4 C12 C13 -142.1(4)
C17 C12 C13 C14 -0.4(7)
C4 C12 C13 C14 -177.1(5)
C12 C13 C14 C15 0.6(8)
C13 C14 C15 C16 -0.7(8)
C14 C15 C16 C17 0.6(8)
C13 C12 C17 C16 0.3(7)
C4 C12 C17 C16 176.9(4)
C15 C16 C17 C12 -0.4(8)
C21 Ru1 C20 O2 1(10)
C3 Ru1 C20 O2 98(10)
C4 Ru1 C20 O2 128(10)
C2 Ru1 C20 O2 121(9)
C5 Ru1 C20 O2 166(10)
C1 Ru1 C20 O2 -176(100)
I Ru1 C20 O2 -95(10)
C20 Ru1 C21 O3 113(9)
C3 Ru1 C21 O3 -14(9)
C4 Ru1 C21 O3 11(9)
C2 Ru1 C21 O3 -52(9)
C5 Ru1 C21 O3 -25(10)
C1 Ru1 C21 O3 -70(9)
I Ru1 C21 O3 -152(9)
C41 Ru2 C22 O4 -86.4(5)
C40 Ru2 C22 O4 90.5(5)
C25 Ru2 C22 O4 -164.6(5)
C24 Ru2 C22 O4 151.4(5)
C23 Ru2 C22 O4 112.5(5)
C26 Ru2 C22 O4 -125.2(6)
I Ru2 C22 O4 2.7(4)
C41 Ru2 C22 C26 38.8(4)
C40 Ru2 C22 C26 -144.3(4)
C25 Ru2 C22 C26 -39.4(3)
C24 Ru2 C22 C26 -83.4(3)
C23 Ru2 C22 C26 -122.3(4)
I Ru2 C22 C26 127.9(3)
C41 Ru2 C22 C23 161.1(3)
C40 Ru2 C22 C23 -22.0(5)
C25 Ru2 C22 C23 83.0(3)
C24 Ru2 C22 C23 38.9(3)
C26 Ru2 C22 C23 122.3(4)
I Ru2 C22 C23 -109.8(3)
O4 C22 C23 C24 173.1(4)
C26 C22 C23 C24 -7.7(6)
Ru2 C22 C23 C24 -63.5(3)
O4 C22 C23 C42 7.0(8)
C26 C22 C23 C42 -173.8(5)
Ru2 C22 C23 C42 130.4(5)
O4 C22 C23 Ru2 -123.4(5)
C26 C22 C23 Ru2 55.8(4)
C41 Ru2 C23 C24 69.8(7)
C40 Ru2 C23 C24 -78.6(3)
C25 Ru2 C23 C24 38.2(3)
C26 Ru2 C23 C24 81.2(3)
C22 Ru2 C23 C24 115.0(4)
I Ru2 C23 C24 -174.1(2)
C41 Ru2 C23 C22 -45.2(7)
C40 Ru2 C23 C22 166.4(3)
C25 Ru2 C23 C22 -76.8(3)
C24 Ru2 C23 C22 -115.0(4)
C26 Ru2 C23 C22 -33.8(3)
I Ru2 C23 C22 70.9(3)
C41 Ru2 C23 C42 -167.2(6)
C40 Ru2 C23 C42 44.5(5)
C25 Ru2 C23 C42 161.2(5)
C24 Ru2 C23 C42 123.0(6)
C26 Ru2 C23 C42 -155.8(5)
C22 Ru2 C23 C42 -122.0(6)
I Ru2 C23 C42 -51.1(5)
C22 C23 C24 C25 6.1(5)
C42 C23 C24 C25 171.4(5)
Ru2 C23 C24 C25 -61.3(3)
C22 C23 C24 C27 -166.3(5)
C42 C23 C24 C27 -0.9(8)
Ru2 C23 C24 C27 126.4(5)
C22 C23 C24 Ru2 67.3(3)
C42 C23 C24 Ru2 -127.3(5)
C41 Ru2 C24 C23 -152.6(3)
C40 Ru2 C24 C23 110.2(3)
C25 Ru2 C24 C23 -117.2(4)
C26 Ru2 C24 C23 -78.6(3)
C22 Ru2 C24 C23 -38.2(3)
I Ru2 C24 C23 8.2(3)
C41 Ru2 C24 C25 -35.4(4)
C40 Ru2 C24 C25 -132.6(3)
C23 Ru2 C24 C25 117.2(4)
C26 Ru2 C24 C25 38.6(3)
C22 Ru2 C24 C25 79.0(3)
I Ru2 C24 C25 125.3(2)
C41 Ru2 C24 C27 85.9(5)
C40 Ru2 C24 C27 -11.4(4)
C25 Ru2 C24 C27 121.3(5)
C23 Ru2 C24 C27 -121.6(5)
C26 Ru2 C24 C27 159.8(4)
C22 Ru2 C24 C27 -159.7(4)
I Ru2 C24 C27 -113.4(4)
C23 C24 C25 C26 -2.3(5)
C27 C24 C25 C26 169.9(4)
Ru2 C24 C25 C26 -65.4(3)
C23 C24 C25 C33 -173.5(4)
C27 C24 C25 C33 -1.2(8)
Ru2 C24 C25 C33 123.5(5)
C23 C24 C25 Ru2 63.1(3)
C27 C24 C25 Ru2 -124.7(5)
C41 Ru2 C25 C24 154.0(3)
C40 Ru2 C25 C24 58.9(3)
C23 Ru2 C25 C24 -37.2(3)
C26 Ru2 C25 C24 -115.5(4)
C22 Ru2 C25 C24 -78.7(3)
I Ru2 C25 C24 -100.5(3)
C41 Ru2 C25 C26 -90.4(3)
C40 Ru2 C25 C26 174.4(3)
C24 Ru2 C25 C26 115.5(4)
C23 Ru2 C25 C26 78.4(3)
C22 Ru2 C25 C26 36.8(3)
I Ru2 C25 C26 15.1(4)
C41 Ru2 C25 C33 30.4(4)
C40 Ru2 C25 C33 -64.7(4)
C24 Ru2 C25 C33 -123.6(5)
C23 Ru2 C25 C33 -160.8(4)
C26 Ru2 C25 C33 120.9(5)
C22 Ru2 C25 C33 157.7(4)
I Ru2 C25 C33 135.9(3)
O4 C22 C26 C25 -174.7(5)
C23 C22 C26 C25 6.2(6)
Ru2 C22 C26 C25 61.6(3)
O4 C22 C26 C39 -1.2(9)
C23 C22 C26 C39 179.8(5)
Ru2 C22 C26 C39 -124.8(6)
O4 C22 C26 Ru2 123.7(5)
C23 C22 C26 Ru2 -55.4(4)
C24 C25 C26 C22 -2.5(5)
C33 C25 C26 C22 169.0(4)
Ru2 C25 C26 C22 -66.8(3)
C24 C25 C26 C39 -176.2(5)
C33 C25 C26 C39 -4.7(8)
Ru2 C25 C26 C39 119.5(5)
C24 C25 C26 Ru2 64.3(3)
C33 C25 C26 Ru2 -124.2(5)
C41 Ru2 C26 C22 -149.5(3)
C40 Ru2 C26 C22 102.2(6)
C25 Ru2 C26 C22 115.7(4)
C24 Ru2 C26 C22 76.9(3)
C23 Ru2 C26 C22 34.7(3)
I Ru2 C26 C22 -55.0(3)
C41 Ru2 C26 C25 94.8(3)
C40 Ru2 C26 C25 -13.5(7)
C24 Ru2 C26 C25 -38.8(3)
C23 Ru2 C26 C25 -81.0(3)
C22 Ru2 C26 C25 -115.7(4)
I Ru2 C26 C25 -170.8(2)
C41 Ru2 C26 C39 -23.5(4)
C40 Ru2 C26 C39 -131.8(6)
C25 Ru2 C26 C39 -118.2(5)
C24 Ru2 C26 C39 -157.1(5)
C23 Ru2 C26 C39 160.7(5)
C22 Ru2 C26 C39 126.0(6)
I Ru2 C26 C39 71.0(4)
C23 C24 C27 C28 -51.4(7)
C25 C24 C27 C28 137.7(5)
Ru2 C24 C27 C28 44.7(6)
C23 C24 C27 C32 123.6(5)
C25 C24 C27 C32 -47.3(7)
Ru2 C24 C27 C32 -140.4(4)
C32 C27 C28 C29 0.5(7)
C24 C27 C28 C29 175.5(5)
C27 C28 C29 C30 0.9(8)
C28 C29 C30 C31 -1.9(9)
C29 C30 C31 C32 1.6(9)
C30 C31 C32 C27 -0.3(8)
C28 C27 C32 C31 -0.8(7)
C24 C27 C32 C31 -175.9(5)
C24 C25 C33 C34 -68.6(7)
C26 C25 C33 C34 121.6(5)
Ru2 C25 C33 C34 26.6(6)
C24 C25 C33 C38 111.1(6)
C26 C25 C33 C38 -58.7(7)
Ru2 C25 C33 C38 -153.7(4)
C38 C33 C34 C35 -0.2(7)
C25 C33 C34 C35 179.5(4)
C33 C34 C35 C36 0.7(8)
C34 C35 C36 C37 -0.5(9)
C35 C36 C37 C38 -0.2(9)
C34 C33 C38 C37 -0.5(8)
C25 C33 C38 C37 179.8(5)
C36 C37 C38 C33 0.7(8)
C41 Ru2 C40 O5 -58(13)
C25 Ru2 C40 O5 42(13)
C24 Ru2 C40 O5 74(13)
C23 Ru2 C40 O5 111(13)
C26 Ru2 C40 O5 51(13)
C22 Ru2 C40 O5 124(12)
I Ru2 C40 O5 -150(13)
C40 Ru2 C41 O6 130(8)
C25 Ru2 C41 O6 8(8)
C24 Ru2 C41 O6 29(9)
C23 Ru2 C41 O6 -20(9)
C26 Ru2 C41 O6 -30(8)
C22 Ru2 C41 O6 -52(8)
I Ru2 C41 O6 -137(8)
